data_2205788
loop_
_publ_author_name
'Manifar, Touraj'
'Rohani, Sohrab'
'Jennings, Michael, C.'

_publ_section_title
;
 <i>N</i>,<i>N</i>-Bis-(3-methylphenyl)-<i>N</i>-(4-methylphenyl)amine
;
_journal_issue 5
_journal_name_full 'Acta Crystallographica Section E'
_journal_page_first o1297
_journal_page_last o1299
_journal_paper_doi 10.1107/S1600536805010457
_journal_volume 61
_journal_year 2005
_chemical_formula_iupac 'C21 H21 N'
_chemical_formula_moiety 'C21 H21 N'
_chemical_formula_sum 'C21 H21 N'
_chemical_formula_weight 287.39
_chemical_name_systematic
;
N,N-Bis-(3-methylphenyl)-N-(4-methylphenyl)amine
;
_space_group_IT_number 60
_symmetry_cell_setting orthorhombic
_symmetry_space_group_name_Hall '-P 2n 2ab'
_symmetry_space_group_name_H-M 'P b c n'
_atom_sites_solution_hydrogens geom
_atom_sites_solution_primary direct
_atom_sites_solution_secondary difmap
_audit_creation_method SHELXL97
_cell_angle_alpha 90.00
_cell_angle_beta 90.00
_cell_angle_gamma 90.00
_cell_formula_units_Z 4
_cell_length_a 16.0767(12)
_cell_length_b 11.2793(10)
_cell_length_c 8.9528(5)
_cell_measurement_reflns_used 10862
_cell_measurement_temperature 150(2)
_cell_measurement_theta_max 27.48
_cell_measurement_theta_min 1.70
_cell_volume 1623.4(2)
_computing_cell_refinement 'DENZO-SMN (Otwinowski & Minor, 1997)'
_computing_data_collection 'COLLECT (Nonius, 1998)'
_computing_data_reduction DENZO-SMN
_computing_molecular_graphics 'SHELXTL/PC (Sheldrick, 2001)'
_computing_publication_material SHELXTL/PC
_computing_structure_refinement 'SHELXL97 (Sheldrick, 1997)'
_computing_structure_solution 'SHELXS97 (Sheldrick, 1997)'
_diffrn_ambient_temperature 150(2)
_diffrn_measured_fraction_theta_full 1.000
_diffrn_measured_fraction_theta_max 1.000
_diffrn_measurement_device_type 'Nonius KappaCCD area-detector'
_diffrn_measurement_method '\f scans, and \w scans with \k offsets'
_diffrn_radiation_monochromator graphite
_diffrn_radiation_source 'fine-focus sealed tube'
_diffrn_radiation_type MoK\a
_diffrn_radiation_wavelength 0.71073
_diffrn_reflns_av_R_equivalents 0.132
_diffrn_reflns_av_sigmaI/netI 0.0573
_diffrn_reflns_limit_h_max 19
_diffrn_reflns_limit_h_min -19
_diffrn_reflns_limit_k_max 13
_diffrn_reflns_limit_k_min -13
_diffrn_reflns_limit_l_max 10
_diffrn_reflns_limit_l_min -10
_diffrn_reflns_number 16719
_diffrn_reflns_theta_full 24.99
_diffrn_reflns_theta_max 24.99
_diffrn_reflns_theta_min 2.21
_diffrn_standards_number 0
_exptl_absorpt_coefficient_mu 0.068
_exptl_absorpt_correction_T_max 0.990
_exptl_absorpt_correction_T_min 0.609
_exptl_absorpt_correction_type multi-scan
_exptl_absorpt_process_details '(SORTAV; Blessing, 1995)'
_exptl_crystal_colour colourless
_exptl_crystal_density_diffrn 1.176
_exptl_crystal_density_meas ?
_exptl_crystal_density_method .
_exptl_crystal_description cuboid
_exptl_crystal_F_000 616
_exptl_crystal_size_max 0.63
_exptl_crystal_size_mid 0.25
_exptl_crystal_size_min 0.17
_refine_diff_density_max 0.172
_refine_diff_density_min -0.204
_refine_ls_extinction_coef 0.008(3)
_refine_ls_extinction_expression Fc^*^=kFc[1+0.001xFc^2^\l^3^/sin(2\q)]^-1/4^
_refine_ls_extinction_method 'SHELXL97 (Sheldrick, 1997)'
_refine_ls_goodness_of_fit_ref 1.058
_refine_ls_hydrogen_treatment constr
_refine_ls_matrix_type full
_refine_ls_number_parameters 103
_refine_ls_number_reflns 1435
_refine_ls_number_restraints 0
_refine_ls_restrained_S_all 1.058
_refine_ls_R_factor_all 0.1010
_refine_ls_R_factor_gt 0.0583
_refine_ls_shift/su_max 0.000
_refine_ls_shift/su_mean 0.000
_refine_ls_structure_factor_coef Fsqd
_refine_ls_weighting_details 'calc w = 1/[\s^2^(Fo^2^)+(0.0936P)^2^+0.0289P] where P=(Fo^2^+2Fc^2^)/3'
_refine_ls_weighting_scheme calc
_refine_ls_wR_factor_gt 0.1468
_refine_ls_wR_factor_ref 0.1696
_reflns_number_gt 922
_reflns_number_total 1435
_reflns_threshold_expression I>2\s[I)
_cod_data_source_file rn6045.cif
_cod_data_source_block I
_cod_depositor_comments
;
The following automatic conversions were performed:
'_symmetry_cell_setting' value 'Orthorhombic' changed to 'orthorhombic'
according to '/home/saulius/struct/CIF-dictionaries/cif_core.dic'
dictionary named 'cif_core.dic' version 2.4.1 from 2010-06-29.

Automatic conversion script
Id: cif_fix_enum 1527 2010-12-29 10:47:43Z saulius 

The following automatic conversions were performed:

'_symmetry_cell_setting' value 'Orthorhombic' changed to
'orthorhombic' according to
/home/saulius/struct/CIF-dictionaries/cif_core.dic dictionary named
'cif_core.dic' version 2.4.1 from 2010-06-29.

Automatic conversion script
Id: cif_fix_values 1715 2011-07-08 13:25:40Z adriana 
;
_cod_database_code 2205788

loop_
_symmetry_equiv_pos_as_xyz
'x, y, z'
'-x+1/2, -y+1/2, z+1/2'
'-x, y, -z+1/2'
'x+1/2, -y+1/2, -z'
'-x, -y, -z'
'x-1/2, y-1/2, -z-1/2'
'x, -y, z-1/2'
'-x-1/2, y-1/2, z'

loop_
_atom_site_label
_atom_site_fract_x
_atom_site_fract_y
_atom_site_fract_z
_atom_site_U_iso_or_equiv
_atom_site_adp_type
_atom_site_calc_flag
_atom_site_refinement_flags
_atom_site_occupancy
_atom_site_type_symbol
N10 0.5000 0.4939(2) 0.2500 0.0396(8) Uani d S 1 N
C11 0.5000 0.3668(3) 0.2500 0.0336(8) Uani d S 1 C
C12 0.44856(13) 0.3042(2) 0.1543(3) 0.0379(7) Uani d . 1 C
H12A 0.4131 0.3456 0.0874 0.045 Uiso calc R 1 H
C13 0.44864(14) 0.1818(2) 0.1557(3) 0.0421(7) Uani d . 1 C
H13A 0.4124 0.1404 0.0900 0.050 Uiso calc R 1 H
C14 0.5000 0.1174(3) 0.2500 0.0405(9) Uani d S 1 C
C15 0.5000 -0.0161(3) 0.2500 0.0585(11) Uani d S 1 C
H15A 0.5403 -0.0451 0.3236 0.088 Uiso calc PR 0.50 H
H15B 0.5153 -0.0451 0.1505 0.088 Uiso calc PR 0.50 H
H15C 0.4444 -0.0451 0.2759 0.088 Uiso calc PR 0.50 H
C21 0.57671(13) 0.5543(2) 0.2350(3) 0.0353(6) Uani d . 1 C
C22 0.64045(14) 0.5059(2) 0.1507(2) 0.0359(6) Uani d . 1 C
H22A 0.6321 0.4315 0.1033 0.043 Uiso calc R 1 H
C23 0.71658(14) 0.5637(2) 0.1338(3) 0.0366(7) Uani d . 1 C
C24 0.72755(15) 0.6726(2) 0.2011(3) 0.0438(7) Uani d . 1 C
H24A 0.7785 0.7142 0.1888 0.053 Uiso calc R 1 H
C25 0.66459(16) 0.7212(2) 0.2864(3) 0.0476(7) Uani d . 1 C
H25A 0.6730 0.7960 0.3328 0.057 Uiso calc R 1 H
C26 0.58979(15) 0.6634(2) 0.3054(3) 0.0416(7) Uani d . 1 C
H26A 0.5475 0.6974 0.3659 0.050 Uiso calc R 1 H
C27 0.78406(15) 0.5068(2) 0.0414(3) 0.0502(8) Uani d . 1 C
H27A 0.8331 0.5583 0.0400 0.075 Uiso calc R 1 H
H27B 0.7640 0.4950 -0.0608 0.075 Uiso calc R 1 H
H27C 0.7990 0.4300 0.0851 0.075 Uiso calc R 1 H

loop_
_atom_site_aniso_label
_atom_site_aniso_U_11
_atom_site_aniso_U_22
_atom_site_aniso_U_33
_atom_site_aniso_U_12
_atom_site_aniso_U_13
_atom_site_aniso_U_23
N10 0.0326(16) 0.0235(18) 0.0626(18) 0.000 0.0064(13) 0.000
C11 0.0341(18) 0.027(2) 0.0402(18) 0.000 0.0045(14) 0.000
C12 0.0355(14) 0.0329(16) 0.0451(13) 0.0018(11) -0.0035(11) 0.0029(11)
C13 0.0380(14) 0.0349(18) 0.0533(15) -0.0055(12) -0.0005(11) -0.0082(12)
C14 0.0338(19) 0.031(2) 0.057(2) 0.000 0.0107(16) 0.000
C15 0.059(3) 0.028(3) 0.089(3) 0.000 0.015(2) 0.000
C21 0.0370(14) 0.0278(16) 0.0409(13) -0.0011(11) 0.0019(10) 0.0034(11)
C22 0.0398(14) 0.0283(16) 0.0396(13) 0.0009(11) -0.0027(11) 0.0012(10)
C23 0.0370(14) 0.0328(17) 0.0401(13) 0.0009(11) -0.0028(10) 0.0090(11)
C24 0.0405(15) 0.0342(18) 0.0566(16) -0.0082(12) -0.0044(12) 0.0072(12)
C25 0.0563(17) 0.0284(17) 0.0581(16) -0.0067(13) -0.0067(13) -0.0043(12)
C26 0.0482(15) 0.0304(17) 0.0461(15) -0.0008(12) 0.0039(11) -0.0034(11)
C27 0.0452(16) 0.046(2) 0.0599(17) 0.0017(13) 0.0078(13) 0.0110(14)

loop_
_atom_type_symbol
_atom_type_description
_atom_type_scat_dispersion_real
_atom_type_scat_dispersion_imag
_atom_type_scat_source
C C 0.0033 0.0016 'International Tables Vol C Tables 4.2.6.8 and 6.1.1.4'
H H 0.0000 0.0000 'International Tables Vol C Tables 4.2.6.8 and 6.1.1.4'
N N 0.0061 0.0033 'International Tables Vol C Tables 4.2.6.8 and 6.1.1.4'

loop_
_geom_angle_atom_site_label_1
_geom_angle_atom_site_label_2
_geom_angle_atom_site_label_3
_geom_angle_site_symmetry_1
_geom_angle_site_symmetry_3
_geom_angle
C21 N10 C21 3_655 . 122.4(3)
C21 N10 C11 3_655 . 118.78(14)
C21 N10 C11 . . 118.78(14)
C12 C11 C12 . 3_655 118.7(3)
C12 C11 N10 . . 120.67(16)
C12 C11 N10 3_655 . 120.68(16)
C13 C12 C11 . . 120.3(2)
C13 C12 H12A . . 119.9
C11 C12 H12A . . 119.9
C12 C13 C14 . . 122.0(2)
C12 C13 H13A . . 119.0
C14 C13 H13A . . 119.0
C13 C14 C13 3_655 . 116.9(3)
C13 C14 C15 3_655 . 121.57(17)
C13 C14 C15 . . 121.57(17)
C14 C15 H15A . . 109.5
C14 C15 H15B . . 109.5
H15A C15 H15B . . 109.5
C14 C15 H15C . . 109.5
H15A C15 H15C . . 109.5
H15B C15 H15C . . 109.5
C22 C21 C26 . . 118.8(2)
C22 C21 N10 . . 120.4(2)
C26 C21 N10 . . 120.8(2)
C21 C22 C23 . . 121.6(2)
C21 C22 H22A . . 119.2
C23 C22 H22A . . 119.2
C24 C23 C22 . . 118.7(2)
C24 C23 C27 . . 121.8(2)
C22 C23 C27 . . 119.5(2)
C23 C24 C25 . . 120.1(2)
C23 C24 H24A . . 120.0
C25 C24 H24A . . 120.0
C26 C25 C24 . . 121.3(3)
C26 C25 H25A . . 119.3
C24 C25 H25A . . 119.3
C25 C26 C21 . . 119.5(2)
C25 C26 H26A . . 120.3
C21 C26 H26A . . 120.3
C23 C27 H27A . . 109.5
C23 C27 H27B . . 109.5
H27A C27 H27B . . 109.5
C23 C27 H27C . . 109.5
H27A C27 H27C . . 109.5
H27B C27 H27C . . 109.5

loop_
_geom_bond_atom_site_label_1
_geom_bond_atom_site_label_2
_geom_bond_site_symmetry_2
_geom_bond_distance
N10 C21 3_655 1.415(3)
N10 C21 . 1.415(3)
N10 C11 . 1.433(4)
C11 C12 . 1.384(3)
C11 C12 3_655 1.384(3)
C12 C13 . 1.381(3)
C12 H12A . 0.9500
C13 C14 . 1.386(3)
C13 H13A . 0.9500
C14 C13 3_655 1.386(3)
C14 C15 . 1.507(5)
C15 H15A . 0.9800
C15 H15B . 0.9800
C15 H15C . 0.9800
C21 C22 . 1.385(3)
C21 C26 . 1.399(3)
C22 C23 . 1.395(3)
C22 H22A . 0.9500
C23 C24 . 1.379(4)
C23 C27 . 1.508(3)
C24 C25 . 1.381(3)
C24 H24A . 0.9500
C25 C26 . 1.379(3)
C25 H25A . 0.9500
C26 H26A . 0.9500
C27 H27A . 0.9800
C27 H27B . 0.9800
C27 H27C . 0.9800

loop_
_geom_torsion_atom_site_label_1
_geom_torsion_atom_site_label_2
_geom_torsion_atom_site_label_3
_geom_torsion_atom_site_label_4
_geom_torsion_site_symmetry_1
_geom_torsion_site_symmetry_4
_geom_torsion
C21 N10 C11 C12 3_655 . 52.24(16)
C21 N10 C11 C12 . . -127.76(16)
C21 N10 C11 C12 3_655 3_655 -127.76(16)
C21 N10 C11 C12 . 3_655 52.24(16)
C12 C11 C12 C13 3_655 . 0.36(15)
N10 C11 C12 C13 . . -179.64(15)
C11 C12 C13 C14 . . -0.7(3)
C12 C13 C14 C13 . 3_655 0.37(16)
C12 C13 C14 C15 . . -179.63(16)
C21 N10 C21 C22 3_655 . -147.6(2)
C11 N10 C21 C22 . . 32.3(2)
C21 N10 C21 C26 3_655 . 32.73(18)
C11 N10 C21 C26 . . -147.28(18)
C26 C21 C22 C23 . . -0.5(4)
N10 C21 C22 C23 . . 179.85(18)
C21 C22 C23 C24 . . -1.1(3)
C21 C22 C23 C27 . . 179.7(2)
C22 C23 C24 C25 . . 1.6(3)
C27 C23 C24 C25 . . -179.2(2)
C23 C24 C25 C26 . . -0.5(4)
C24 C25 C26 C21 . . -1.1(4)
C22 C21 C26 C25 . . 1.6(4)
N10 C21 C26 C25 . . -178.8(2)
